data_7237420
loop_
_publ_author_name
'Witkowska, Ewelina'
'Wiosna-Salyga, Gabriela'
'Glowacki, Ireneusz'
'Orwat, Bartosz'
'Oh, Myong-joon'
'Kownacki, Ireneusz'
'Kubicki, Maciej'
'Gierczyk, Blazej'
'Dutkiewicz, Michal'
'Cieszko, Pawel'
'Luszczynska, Beata'
'Ulanski, Jacek'
'Grzelak, Izabela'
'Hoffmann, Marcin'
'Ledwon, Przemyslaw'
'Lapkowski, Mieczyslaw'

_publ_section_title
;
 Effect of fluorine substitution of the \b-ketoiminate ancillary ligand on
 photophysical properties and electroluminescence ability of new
 iridium(iii) complexes
;
_journal_issue 32
_journal_name_full 'Journal of Materials Chemistry C'
_journal_page_first 8688
_journal_paper_doi 10.1039/C8TC02890G
_journal_volume 6
_journal_year 2018
_chemical_formula_sum 'C37 H27 F Ir N3 O'
_chemical_formula_weight 740.81
_space_group_crystal_system monoclinic
_space_group_IT_number 14
_space_group_name_Hall '-P 2ybc'
_space_group_name_H-M_alt 'P 1 21/c 1'
_atom_sites_solution_hydrogens geom
_audit_creation_method SHELXL-2014/7
_audit_update_record
;
2018-01-08 deposited with the CCDC.
2018-07-11 downloaded from the CCDC.
;
_cell_angle_alpha 90
_cell_angle_beta 108.847(3)
_cell_angle_gamma 90
_cell_formula_units_Z 8
_cell_length_a 16.3067(4)
_cell_length_b 18.7491(4)
_cell_length_c 19.7051(5)
_cell_measurement_reflns_used 10921
_cell_measurement_temperature 100(1)
_cell_measurement_theta_max 26.3230
_cell_measurement_theta_min 3.4210
_cell_volume 5701.5(3)
_computing_cell_refinement 'CrysAlisPro 1.171.38.46 (Rigaku OD, 2015)'
_computing_data_collection 'CrysAlisPro 1.171.38.46 (Rigaku OD, 2015)'
_computing_data_reduction 'CrysAlisPro 1.171.38.46 (Rigaku OD, 2015)'
_computing_molecular_graphics 'Mercury (Macrae et al., 2008)'
_computing_publication_material 'SHELXL-2014/7 (Sheldrick, 2014)'
_computing_structure_refinement 'SHELXL-2014/7 (Sheldrick, 2014)'
_computing_structure_solution 'SHELXT (Sheldrick, 2014)'
_diffrn_ambient_environment N~2~
_diffrn_ambient_temperature 100(1)
_diffrn_detector 'CCD plate'
_diffrn_detector_area_resol_mean 16.2413
_diffrn_detector_type Eos
_diffrn_measured_fraction_theta_full 0.995
_diffrn_measured_fraction_theta_max 0.921
_diffrn_measurement_device 'four-circle diffractometer'
_diffrn_measurement_device_type 'Xcalibur, Eos'
_diffrn_radiation_monochromator graphite
_diffrn_radiation_probe x-ray
_diffrn_radiation_type 'Mo K\a'
_diffrn_radiation_wavelength 0.71073
_diffrn_reflns_av_R_equivalents 0.0371
_diffrn_reflns_av_unetI/netI 0.0637
_diffrn_reflns_Laue_measured_fraction_full 0.995
_diffrn_reflns_Laue_measured_fraction_max 0.921
_diffrn_reflns_limit_h_max 19
_diffrn_reflns_limit_h_min -20
_diffrn_reflns_limit_k_max 22
_diffrn_reflns_limit_k_min -23
_diffrn_reflns_limit_l_max 20
_diffrn_reflns_limit_l_min -24
_diffrn_reflns_number 24228
_diffrn_reflns_point_group_measured_fraction_full 0.995
_diffrn_reflns_point_group_measured_fraction_max 0.921
_diffrn_reflns_theta_full 25.242
_diffrn_reflns_theta_max 26.519
_diffrn_reflns_theta_min 3.062
_diffrn_source 'fine-focus sealed X-ray tube'
_diffrn_source_type 'Enhance (Mo) X-ray Source'
_exptl_absorpt_coefficient_mu 4.726
_exptl_absorpt_correction_T_max 1.00000
_exptl_absorpt_correction_T_min 0.65156
_exptl_absorpt_correction_type multi-scan
_exptl_absorpt_process_details
;
CrysAlisPro 1.171.38.46 (Rigaku Oxford Diffraction, 2015)
Empirical absorption correction using spherical harmonics,
 implemented in SCALE3 ABSPACK scaling algorithm.
;
_exptl_crystal_colour orange
_exptl_crystal_density_diffrn 1.726
_exptl_crystal_description plate
_exptl_crystal_F_000 2912
_exptl_crystal_size_max 0.12
_exptl_crystal_size_mid 0.12
_exptl_crystal_size_min 0.06
_refine_diff_density_max 2.871
_refine_diff_density_min -1.808
_refine_diff_density_rms 0.199
_refine_ls_extinction_method none
_refine_ls_goodness_of_fit_ref 1.050
_refine_ls_hydrogen_treatment constr
_refine_ls_matrix_type full
_refine_ls_number_parameters 843
_refine_ls_number_reflns 10919
_refine_ls_number_restraints 135
_refine_ls_restrained_S_all 1.045
_refine_ls_R_factor_all 0.0668
_refine_ls_R_factor_gt 0.0465
_refine_ls_shift/su_max 0.002
_refine_ls_shift/su_mean 0.000
_refine_ls_structure_factor_coef Fsqd
_refine_ls_weighting_details 'w=1/[\s^2^(Fo^2^)+(0.0129P)^2^+75.9272P] where P=(Fo^2^+2Fc^2^)/3'
_refine_ls_weighting_scheme calc
_refine_ls_wR_factor_gt 0.0941
_refine_ls_wR_factor_ref 0.1022
_reflns_Friedel_coverage 0.000
_reflns_number_gt 8514
_reflns_number_total 10919
_reflns_threshold_expression 'I > 2\s(I)'
_cod_data_source_file c8tc02890g2.cif
_cod_data_source_block 2
_cod_original_sg_symbol_H-M 'P 21/c'
_cod_database_code 7237420
_shelx_shelxl_version_number 2014/7
_shelx_space_group_comment
;
The symmetry employed for this shelxl refinement is uniquely defined
by the following loop, which should always be used as a source of
symmetry information in preference to the above space-group names.
They are only intended as comments.
;
_shelxl_version_number 2013-4

loop_
_space_group_symop_operation_xyz
'x, y, z'
'-x, y+1/2, -z+1/2'
'-x, -y, -z'
'x, -y-1/2, z-1/2'

loop_
_atom_site_label
_atom_site_type_symbol
_atom_site_fract_x
_atom_site_fract_y
_atom_site_fract_z
_atom_site_U_iso_or_equiv
_atom_site_adp_type
_atom_site_occupancy
_atom_site_site_symmetry_order
_atom_site_calc_flag
_atom_site_refinement_flags_posn
_atom_site_refinement_flags_adp
_atom_site_refinement_flags_occupancy
_atom_site_disorder_assembly
_atom_site_disorder_group
Ir1A Ir 0.98498(2) 0.79773(2) 0.19570(2) 0.01927(9) Uani 1 1 d . . . . .
C1A C 1.0536(5) 0.6975(5) 0.3276(4) 0.030(2) Uani 1 1 d D . . . .
C2A C 1.0151(6) 0.7073(5) 0.3800(5) 0.036(2) Uani 1 1 d D . . . .
F2A F 0.9274(4) 0.7145(4) 0.3579(4) 0.068(2) Uani 1 1 d D . . . .
C3A C 1.0586(7) 0.7067(5) 0.4527(5) 0.049(3) Uani 1 1 d D . . . .
H3A H 1.0289 0.7119 0.4867 0.058 Uiso 1 1 calc R U . . .
C4A C 1.1472(7) 0.6981(6) 0.4738(5) 0.051(3) Uani 1 1 d D . . . .
H4A H 1.1799 0.6978 0.5234 0.062 Uiso 1 1 calc R U . . .
C5A C 1.1890(6) 0.6899(5) 0.4231(6) 0.049(3) Uani 1 1 d D . . . .
H5A H 1.2502 0.6846 0.4388 0.058 Uiso 1 1 calc R U . . .
C6A C 1.1437(6) 0.6893(5) 0.3500(5) 0.040(3) Uani 1 1 d D . . . .
H6A H 1.1733 0.6835 0.3159 0.048 Uiso 1 1 calc R U . . .
N7A N 1.0049(4) 0.6976(4) 0.2522(4) 0.0239(16) Uani 1 1 d . . . . .
C8A C 0.9793(5) 0.6371(5) 0.2210(5) 0.028(2) Uani 1 1 d . . . . .
C81A C 0.9836(6) 0.5701(5) 0.2648(5) 0.030(2) Uani 1 1 d . . . . .
H81A H 1.0428 0.5636 0.2975 0.045 Uiso 1 1 calc R U . . .
H81B H 0.9670 0.5290 0.2327 0.045 Uiso 1 1 calc R U . . .
H81C H 0.9437 0.5745 0.2926 0.045 Uiso 1 1 calc R U . . .
C9A C 0.9457(5) 0.6273(5) 0.1445(5) 0.028(2) Uani 1 1 d . . . . .
H9A H 0.9175 0.5831 0.1284 0.033 Uiso 1 1 calc R U . . .
C10A C 0.9496(5) 0.6739(5) 0.0921(5) 0.0222(19) Uani 1 1 d . . . . .
O10A O 0.9704(4) 0.7399(3) 0.0993(3) 0.0248(13) Uani 1 1 d . . . . .
C11A C 0.9294(6) 0.6463(5) 0.0162(5) 0.030(2) Uani 1 1 d . . . . .
H11A H 0.8832 0.6752 -0.0164 0.044 Uiso 1 1 calc R U . . .
H11B H 0.9105 0.5965 0.0140 0.044 Uiso 1 1 calc R U . . .
H11C H 0.9815 0.6494 0.0018 0.044 Uiso 1 1 calc R U . . .
N12A N 0.8520(4) 0.7943(4) 0.1714(4) 0.0250(16) Uani 1 1 d . . . . .
C13A C 0.8066(6) 0.7482(5) 0.1978(6) 0.034(2) Uani 1 1 d . . . . .
H13A H 0.8358 0.7131 0.2317 0.041 Uiso 1 1 calc R U . . .
C14A C 0.7155(6) 0.7524(6) 0.1748(6) 0.047(3) Uani 1 1 d . . . . .
H14A H 0.6837 0.7197 0.1934 0.056 Uiso 1 1 calc R U . . .
C15A C 0.6720(6) 0.8025(7) 0.1264(6) 0.045(3) Uani 1 1 d . . . . .
H15A H 0.6105 0.8045 0.1114 0.054 Uiso 1 1 calc R U . . .
C16A C 0.7185(6) 0.8507(6) 0.0992(6) 0.040(3) Uani 1 1 d . . . . .
C17A C 0.6816(7) 0.9066(7) 0.0470(6) 0.050(3) Uani 1 1 d . . . . .
H17A H 0.6204 0.9113 0.0276 0.060 Uiso 1 1 calc R U . . .
C18A C 0.7329(7) 0.9522(6) 0.0257(6) 0.047(3) Uani 1 1 d . . . . .
H18A H 0.7066 0.9871 -0.0096 0.056 Uiso 1 1 calc R U . . .
C19A C 0.8239(7) 0.9496(6) 0.0541(5) 0.039(3) Uani 1 1 d . . . . .
C20A C 0.8797(8) 0.9992(6) 0.0381(5) 0.046(3) Uani 1 1 d . . . . .
H20A H 0.8565 1.0374 0.0060 0.055 Uiso 1 1 calc R U . . .
C21A C 0.9666(7) 0.9925(5) 0.0686(5) 0.040(3) Uani 1 1 d . . . . .
H21A H 1.0034 1.0272 0.0584 0.049 Uiso 1 1 calc R U . . .
C22A C 1.0038(6) 0.9363(5) 0.1145(5) 0.032(2) Uani 1 1 d . . . . .
H22A H 1.0652 0.9328 0.1328 0.038 Uiso 1 1 calc R U . . .
C23A C 0.9548(6) 0.8856(5) 0.1344(5) 0.027(2) Uani 1 1 d . . . . .
C24A C 0.8629(6) 0.8948(5) 0.1027(5) 0.030(2) Uani 1 1 d . . . . .
C25A C 0.8102(6) 0.8458(5) 0.1245(5) 0.030(2) Uani 1 1 d . . . . .
N26A N 1.1159(4) 0.8084(4) 0.2192(4) 0.0223(15) Uani 1 1 d . . . . .
C27A C 1.1643(5) 0.7819(5) 0.1812(5) 0.028(2) Uani 1 1 d . . . . .
H27A H 1.1367 0.7574 0.1376 0.033 Uiso 1 1 calc R U . . .
C28A C 1.2543(6) 0.7899(5) 0.2046(5) 0.034(2) Uani 1 1 d . . . . .
H28A H 1.2876 0.7704 0.1775 0.040 Uiso 1 1 calc R U . . .
C29A C 1.2945(6) 0.8264(5) 0.2679(5) 0.030(2) Uani 1 1 d . . . . .
H29A H 1.3558 0.8314 0.2846 0.037 Uiso 1 1 calc R U . . .
C30A C 1.2451(6) 0.8561(5) 0.3073(5) 0.030(2) Uani 1 1 d . . . . .
C31A C 1.2787(6) 0.8946(5) 0.3725(5) 0.034(2) Uani 1 1 d . . . . .
H31A H 1.3394 0.9024 0.3920 0.040 Uiso 1 1 calc R U . . .
C32A C 1.2260(7) 0.9201(5) 0.4071(5) 0.039(3) Uani 1 1 d . . . . .
H32A H 1.2512 0.9449 0.4510 0.047 Uiso 1 1 calc R U . . .
C33A C 1.1332(6) 0.9115(5) 0.3808(5) 0.028(2) Uani 1 1 d . . . . .
C34A C 1.0756(7) 0.9386(5) 0.4137(5) 0.031(2) Uani 1 1 d . . . . .
H34A H 1.0964 0.9643 0.4575 0.037 Uiso 1 1 calc R U . . .
C35A C 0.9878(7) 0.9272(5) 0.3814(5) 0.032(2) Uani 1 1 d . . . . .
H35A H 0.9487 0.9472 0.4029 0.038 Uiso 1 1 calc R U . . .
C36A C 0.9536(6) 0.8869(5) 0.3175(5) 0.029(2) Uani 1 1 d . . . . .
H36A H 0.8928 0.8801 0.2976 0.034 Uiso 1 1 calc R U . . .
C37A C 1.0083(5) 0.8574(5) 0.2838(5) 0.0232(19) Uani 1 1 d . . . . .
C38A C 1.0985(5) 0.8726(4) 0.3163(5) 0.0224(18) Uani 1 1 d . . . . .
C39A C 1.1550(5) 0.8455(4) 0.2803(5) 0.0246(19) Uani 1 1 d . . . . .
Ir1B Ir 0.49049(2) 0.54689(2) 0.29433(2) 0.01443(8) Uani 1 1 d . . . . .
C1B C 0.4244(7) 0.4365(10) 0.1764(5) 0.020(4) Uani 0.623(14) 1 d D U P A 1
C2B C 0.4535(8) 0.4518(11) 0.1194(6) 0.023(4) Uani 0.623(14) 1 d D U P A 1
F2B F 0.5409(5) 0.4640(5) 0.1346(4) 0.037(3) Uani 0.623(14) 1 d D U P A 1
C3B C 0.4015(9) 0.4512(10) 0.0487(6) 0.035(4) Uani 0.623(14) 1 d D U P A 1
H3B H 0.4239 0.4620 0.0109 0.041 Uiso 0.623(14) 1 calc R U P A 1
C4B C 0.3153(8) 0.4342(9) 0.0353(7) 0.034(5) Uani 0.623(14) 1 d D U P A 1
H4B H 0.2774 0.4325 -0.0128 0.040 Uiso 0.623(14) 1 calc R U P A 1
C5B C 0.2831(8) 0.4197(9) 0.0908(8) 0.039(5) Uani 0.623(14) 1 d D U P A 1
H5B H 0.2232 0.4099 0.0803 0.047 Uiso 0.623(14) 1 calc R U P A 1
C6B C 0.3373(8) 0.4192(10) 0.1617(7) 0.028(4) Uani 0.623(14) 1 d D U P A 1
H6B H 0.3153 0.4074 0.1994 0.033 Uiso 0.623(14) 1 calc R U P A 1
C1C C 0.4381(9) 0.4384(16) 0.1679(7) 0.016(6) Uani 0.377(14) 1 d D U P A 2
C2C C 0.3507(10) 0.4236(15) 0.1380(7) 0.014(6) Uani 0.377(14) 1 d D U P A 2
F2C F 0.3067(9) 0.4048(10) 0.1839(8) 0.055(6) Uani 0.377(14) 1 d D U P A 2
C3C C 0.3064(11) 0.4245(17) 0.0654(8) 0.027(7) Uani 0.377(14) 1 d D U P A 2
H3C H 0.2464 0.4136 0.0469 0.032 Uiso 0.377(14) 1 calc R U P A 2
C4C C 0.3537(12) 0.4422(14) 0.0209(7) 0.024(6) Uani 0.377(14) 1 d D U P A 2
H4C H 0.3253 0.4454 -0.0293 0.029 Uiso 0.377(14) 1 calc R U P A 2
C5C C 0.4419(12) 0.4555(15) 0.0486(9) 0.023(6) Uani 0.377(14) 1 d D U P A 2
H5C H 0.4738 0.4638 0.0167 0.028 Uiso 0.377(14) 1 calc R U P A 2
C6C C 0.4844(11) 0.4568(19) 0.1221(9) 0.017(6) Uani 0.377(14) 1 d D U P A 2
H6C H 0.5438 0.4699 0.1408 0.020 Uiso 0.377(14) 1 calc R U P A 2
N7B N 0.4799(4) 0.4411(3) 0.2475(3) 0.0161(14) Uani 1 1 d . . . . .
C8B C 0.5001(5) 0.3819(4) 0.2840(4) 0.0186(17) Uani 1 1 d . U . . .
C81B C 0.4815(6) 0.3103(4) 0.2465(5) 0.028(2) Uani 1 1 d . . . . .
H81D H 0.4230 0.2947 0.2432 0.042 Uiso 1 1 calc R U . . .
H81E H 0.5238 0.2752 0.2738 0.042 Uiso 1 1 calc R U . . .
H81F H 0.4857 0.3148 0.1981 0.042 Uiso 1 1 calc R U . . .
C9B C 0.5364(5) 0.3777(4) 0.3597(5) 0.0220(18) Uani 1 1 d . . . . .
HB H 0.5613 0.3331 0.3784 0.026 Uiso 1 1 calc R U . . .
C10B C 0.5401(5) 0.4310(4) 0.4099(5) 0.0209(18) Uani 1 1 d . . . . .
O10B O 0.5177(3) 0.4960(3) 0.3971(3) 0.0199(12) Uani 1 1 d . . . . .
C11B C 0.5698(5) 0.4098(4) 0.4879(4) 0.0228(19) Uani 1 1 d . . . . .
H11D H 0.6311 0.4222 0.5098 0.034 Uiso 1 1 calc R U . . .
H11E H 0.5624 0.3583 0.4919 0.034 Uiso 1 1 calc R U . . .
H11F H 0.5353 0.4352 0.5127 0.034 Uiso 1 1 calc R U . . .
N12B N 0.6216(4) 0.5564(4) 0.3172(3) 0.0178(14) Uani 1 1 d . . . . .
C13B C 0.6751(5) 0.5126(5) 0.2971(5) 0.028(2) Uani 1 1 d . . . . .
H13B H 0.6511 0.4725 0.2679 0.034 Uiso 1 1 calc R U . . .
C14B C 0.7639(5) 0.5238(5) 0.3174(5) 0.033(2) Uani 1 1 d . . . . .
H14B H 0.7996 0.4920 0.3019 0.039 Uiso 1 1 calc R U . . .
C15B C 0.7994(5) 0.5807(5) 0.3597(5) 0.032(2) Uani 1 1 d . . . . .
H15B H 0.8602 0.5884 0.3741 0.038 Uiso 1 1 calc R U . . .
C16B C 0.7460(5) 0.6285(4) 0.3823(5) 0.0221(18) Uani 1 1 d . . . . .
C17B C 0.7760(6) 0.6889(5) 0.4289(5) 0.027(2) Uani 1 1 d . . . . .
H17B H 0.8362 0.6995 0.4468 0.033 Uiso 1 1 calc R U . . .
C18B C 0.7192(5) 0.7306(5) 0.4472(5) 0.026(2) Uani 1 1 d . . . . .
H18B H 0.7410 0.7699 0.4782 0.031 Uiso 1 1 calc R U . . .
C19B C 0.6278(5) 0.7185(4) 0.4224(4) 0.0209(18) Uani 1 1 d . . . . .
C20B C 0.5661(5) 0.7596(4) 0.4407(4) 0.0224(18) Uani 1 1 d . . . . .
H20B H 0.5839 0.7991 0.4722 0.027 Uiso 1 1 calc R U . . .
C21B C 0.4795(5) 0.7423(4) 0.4127(4) 0.0213(18) Uani 1 1 d . . . . .
H21B H 0.4385 0.7712 0.4248 0.026 Uiso 1 1 calc R U . . .
C22B C 0.4497(5) 0.6844(4) 0.3673(4) 0.0206(18) Uani 1 1 d . . . . .
H22B H 0.3893 0.6752 0.3488 0.025 Uiso 1 1 calc R U . . .
C23B C 0.5075(5) 0.6397(4) 0.3488(4) 0.0167(17) Uani 1 1 d . . . . .
C24B C 0.5961(5) 0.6593(4) 0.3764(4) 0.0180(17) Uani 1 1 d . . . . .
C25B C 0.6562(5) 0.6147(4) 0.3578(4) 0.0207(18) Uani 1 1 d . . . . .
N26B N 0.3593(4) 0.5471(3) 0.2706(3) 0.0165(14) Uani 1 1 d . . . . .
C27B C 0.3135(5) 0.5181(4) 0.3095(4) 0.0203(18) Uani 1 1 d . . . . .
H27B H 0.3437 0.4974 0.3547 0.024 Uiso 1 1 calc R U . . .
C28B C 0.2239(5) 0.5177(5) 0.2857(5) 0.028(2) Uani 1 1 d . . . . .
H28B H 0.1934 0.4962 0.3141 0.033 Uiso 1 1 calc R U . . .
C29B C 0.1786(5) 0.5486(5) 0.2207(5) 0.031(2) Uani 1 1 d . . . . .
H29B H 0.1171 0.5482 0.2039 0.037 Uiso 1 1 calc R U . . .
C30B C 0.2246(5) 0.5803(4) 0.1800(5) 0.0210(18) Uani 1 1 d . . . . .
C31B C 0.1851(5) 0.6131(5) 0.1109(5) 0.025(2) Uani 1 1 d . . . . .
H31B H 0.1238 0.6148 0.0910 0.030 Uiso 1 1 calc R U . . .
C32B C 0.2344(5) 0.6417(5) 0.0740(4) 0.025(2) Uani 1 1 d . . . . .
H32B H 0.2066 0.6630 0.0286 0.030 Uiso 1 1 calc R U . . .
C33B C 0.3281(5) 0.6407(4) 0.1017(5) 0.0233(19) Uani 1 1 d . . . . .
C34B C 0.3822(6) 0.6689(5) 0.0649(5) 0.026(2) Uani 1 1 d . . . . .
H34B H 0.3582 0.6915 0.0196 0.031 Uiso 1 1 calc R U . . .
C35B C 0.4714(6) 0.6627(5) 0.0965(5) 0.026(2) Uani 1 1 d . . . . .
H35B H 0.5081 0.6825 0.0725 0.032 Uiso 1 1 calc R U . . .
C36B C 0.5095(5) 0.6282(4) 0.1627(5) 0.0215(18) Uani 1 1 d . . . . .
H36B H 0.5708 0.6240 0.1814 0.026 Uiso 1 1 calc R U . . .
C37B C 0.4589(5) 0.6001(4) 0.2011(4) 0.0180(17) Uani 1 1 d . . . . .
C38B C 0.3679(5) 0.6076(4) 0.1683(4) 0.0178(17) Uani 1 1 d . . . . .
C39B C 0.3157(5) 0.5784(4) 0.2070(4) 0.0184(17) Uani 1 1 d . . . . .

loop_
_atom_site_aniso_label
_atom_site_aniso_U_11
_atom_site_aniso_U_22
_atom_site_aniso_U_33
_atom_site_aniso_U_23
_atom_site_aniso_U_13
_atom_site_aniso_U_12
Ir1A 0.01707(15) 0.01653(17) 0.02272(18) -0.00335(14) 0.00436(12) -0.00036(13)
C1A 0.042(5) 0.014(4) 0.030(5) -0.004(4) 0.007(4) -0.003(4)
C2A 0.042(6) 0.026(5) 0.045(6) -0.005(5) 0.022(5) -0.004(5)
F2A 0.086(5) 0.069(5) 0.061(5) 0.000(4) 0.039(4) -0.006(4)
C3A 0.099(9) 0.023(5) 0.027(6) -0.002(5) 0.024(6) -0.001(6)
C4A 0.084(9) 0.028(6) 0.025(6) -0.004(5) -0.007(6) 0.011(6)
C5A 0.050(6) 0.027(6) 0.054(8) -0.003(5) -0.004(6) 0.004(5)
C6A 0.051(6) 0.018(5) 0.031(6) 0.005(4) -0.013(5) 0.003(4)
N7A 0.026(4) 0.018(4) 0.029(4) -0.001(3) 0.011(3) 0.002(3)
C8A 0.027(5) 0.017(5) 0.050(6) -0.004(4) 0.025(4) 0.002(4)
C81A 0.037(5) 0.015(4) 0.041(6) -0.007(4) 0.020(4) -0.005(4)
C9A 0.023(4) 0.023(5) 0.038(6) -0.009(4) 0.011(4) -0.003(4)
C10A 0.009(4) 0.026(5) 0.029(5) -0.005(4) 0.002(3) -0.001(3)
O10A 0.024(3) 0.023(3) 0.027(4) -0.006(3) 0.007(3) -0.001(3)
C11A 0.025(4) 0.028(5) 0.030(5) -0.010(4) 0.001(4) 0.001(4)
N12A 0.024(4) 0.022(4) 0.028(4) -0.009(3) 0.006(3) -0.001(3)
C13A 0.031(5) 0.034(6) 0.042(6) -0.012(5) 0.016(5) -0.007(4)
C14A 0.028(5) 0.055(7) 0.062(8) -0.027(6) 0.021(5) -0.013(5)
C15A 0.023(5) 0.067(8) 0.041(6) -0.022(6) 0.006(4) 0.004(5)
C16A 0.029(5) 0.051(7) 0.035(6) -0.020(5) 0.006(4) 0.008(5)
C17A 0.041(6) 0.067(8) 0.031(6) -0.024(6) -0.004(5) 0.036(6)
C18A 0.046(6) 0.048(7) 0.042(7) -0.004(6) 0.008(5) 0.030(6)
C19A 0.057(6) 0.030(5) 0.023(5) -0.011(4) 0.002(5) 0.017(5)
C20A 0.085(9) 0.026(5) 0.018(5) -0.005(4) 0.007(5) 0.012(6)
C21A 0.062(7) 0.027(5) 0.025(6) 0.000(4) 0.003(5) -0.007(5)
C22A 0.042(5) 0.024(5) 0.024(5) -0.004(4) 0.003(4) -0.005(4)
C23A 0.036(5) 0.018(4) 0.025(5) -0.006(4) 0.007(4) 0.003(4)
C24A 0.037(5) 0.027(5) 0.025(5) -0.007(4) 0.009(4) 0.011(4)
C25A 0.032(5) 0.041(6) 0.013(5) -0.012(4) -0.001(4) 0.013(4)
N26A 0.023(4) 0.016(4) 0.025(4) 0.003(3) 0.003(3) -0.001(3)
C27A 0.027(5) 0.032(5) 0.024(5) -0.003(4) 0.009(4) 0.001(4)
C28A 0.030(5) 0.036(6) 0.035(6) 0.006(5) 0.010(4) 0.007(4)
C29A 0.018(4) 0.040(6) 0.029(5) 0.008(4) 0.001(4) -0.002(4)
C30A 0.033(5) 0.022(5) 0.028(5) 0.011(4) -0.001(4) -0.009(4)
C31A 0.033(5) 0.034(5) 0.022(5) 0.008(4) -0.007(4) -0.012(4)
C32A 0.049(6) 0.026(5) 0.030(6) -0.001(4) -0.003(5) -0.020(5)
C33A 0.043(5) 0.015(4) 0.020(5) 0.001(4) 0.002(4) -0.002(4)
C34A 0.058(6) 0.016(5) 0.014(5) 0.003(3) 0.006(4) 0.002(4)
C35A 0.060(6) 0.020(5) 0.020(5) 0.001(4) 0.021(5) 0.006(4)
C36A 0.041(5) 0.017(5) 0.030(5) 0.002(4) 0.015(4) 0.005(4)
C37A 0.029(5) 0.019(4) 0.021(5) -0.001(4) 0.008(4) 0.003(4)
C38A 0.032(5) 0.014(4) 0.019(5) 0.005(3) 0.005(4) -0.001(4)
C39A 0.023(4) 0.016(4) 0.029(5) 0.002(4) 0.000(4) 0.000(4)
Ir1B 0.01392(14) 0.01206(15) 0.01648(16) -0.00024(13) 0.00375(11) 0.00015(12)
C1B 0.020(4) 0.020(4) 0.020(4) -0.0002(10) 0.0063(16) 0.0001(10)
C2B 0.025(7) 0.013(6) 0.029(7) -0.003(6) 0.005(6) 0.001(7)
F2B 0.051(6) 0.035(5) 0.034(5) 0.003(4) 0.025(4) 0.006(4)
C3B 0.043(8) 0.026(7) 0.030(7) 0.001(6) 0.005(7) 0.002(7)
C4B 0.045(8) 0.020(7) 0.025(8) -0.002(6) -0.004(6) 0.000(7)
C5B 0.040(8) 0.027(7) 0.042(8) -0.005(7) 0.001(7) 0.003(6)
C6B 0.029(7) 0.022(7) 0.031(8) -0.004(7) 0.010(6) 0.001(6)
C1C 0.016(6) 0.016(6) 0.016(6) -0.0002(10) 0.005(2) 0.0001(10)
C2C 0.018(9) 0.017(9) 0.008(9) 0.002(7) 0.008(7) -0.003(7)
F2C 0.042(8) 0.053(9) 0.067(10) -0.013(7) 0.016(7) -0.006(7)
C3C 0.029(10) 0.030(10) 0.029(11) -0.007(9) 0.020(8) -0.005(8)
C4C 0.020(9) 0.017(9) 0.030(10) 0.001(8) 0.002(8) -0.003(8)
C5C 0.029(10) 0.021(9) 0.018(9) 0.002(7) 0.005(7) 0.002(8)
C6C 0.015(10) 0.020(9) 0.015(9) 0.005(7) 0.004(7) -0.001(9)
N7B 0.022(3) 0.009(4) 0.018(4) -0.005(3) 0.007(3) 0.000(3)
C8B 0.025(4) 0.009(4) 0.026(4) -0.002(3) 0.013(3) -0.008(3)
C81B 0.041(5) 0.014(5) 0.032(5) -0.001(4) 0.015(4) 0.002(4)
C9B 0.029(4) 0.015(4) 0.023(5) 0.004(3) 0.010(4) 0.007(4)
C10B 0.019(4) 0.019(4) 0.025(5) -0.001(4) 0.008(4) -0.002(3)
O10B 0.022(3) 0.015(3) 0.022(3) 0.000(2) 0.006(2) -0.001(2)
C11B 0.023(4) 0.018(4) 0.023(5) 0.005(4) 0.002(4) 0.004(4)
N12B 0.021(3) 0.018(4) 0.013(3) 0.004(3) 0.003(3) 0.003(3)
C13B 0.017(4) 0.027(5) 0.038(6) -0.003(4) 0.005(4) 0.004(4)
C14B 0.020(4) 0.032(5) 0.046(6) -0.006(5) 0.009(4) 0.006(4)
C15B 0.016(4) 0.031(5) 0.047(6) 0.001(5) 0.009(4) -0.002(4)
C16B 0.023(4) 0.022(5) 0.021(5) 0.004(4) 0.007(4) -0.004(4)
C17B 0.026(4) 0.027(5) 0.026(5) -0.004(4) 0.004(4) -0.006(4)
C18B 0.028(5) 0.020(5) 0.024(5) -0.004(4) 0.002(4) -0.010(4)
C19B 0.026(4) 0.020(4) 0.016(4) 0.004(3) 0.005(3) -0.002(3)
C20B 0.038(5) 0.015(4) 0.014(4) 0.001(3) 0.008(4) -0.001(4)
C21B 0.034(5) 0.013(4) 0.021(5) 0.003(3) 0.015(4) 0.003(4)
C22B 0.025(4) 0.018(4) 0.021(5) 0.005(3) 0.011(4) -0.001(3)
C23B 0.021(4) 0.013(4) 0.017(4) 0.007(3) 0.007(3) 0.000(3)
C24B 0.022(4) 0.017(4) 0.012(4) 0.003(3) 0.002(3) -0.001(3)
C25B 0.021(4) 0.019(4) 0.021(5) 0.002(4) 0.006(3) 0.000(3)
N26B 0.018(3) 0.012(3) 0.019(4) 0.000(3) 0.005(3) -0.003(3)
C27B 0.025(4) 0.021(4) 0.014(4) 0.001(3) 0.006(3) 0.000(4)
C28B 0.023(4) 0.032(5) 0.032(5) 0.000(4) 0.014(4) -0.002(4)
C29B 0.018(4) 0.029(5) 0.047(6) -0.011(5) 0.016(4) -0.008(4)
C30B 0.019(4) 0.014(4) 0.030(5) -0.009(4) 0.007(4) -0.005(3)
C31B 0.017(4) 0.027(5) 0.024(5) -0.005(4) -0.003(3) 0.007(4)
C32B 0.030(5) 0.028(5) 0.008(4) -0.001(4) -0.006(3) 0.013(4)
C33B 0.026(4) 0.016(4) 0.026(5) 0.000(4) 0.006(4) 0.005(4)
C34B 0.040(5) 0.023(5) 0.012(4) -0.001(4) 0.004(4) 0.003(4)
C35B 0.038(5) 0.023(5) 0.026(5) -0.002(4) 0.021(4) -0.006(4)
C36B 0.026(4) 0.017(4) 0.026(5) -0.006(4) 0.014(4) -0.004(4)
C37B 0.019(4) 0.011(4) 0.025(5) -0.001(3) 0.009(3) 0.000(3)
C38B 0.022(4) 0.016(4) 0.013(4) -0.004(3) 0.002(3) 0.001(3)
C39B 0.020(4) 0.011(4) 0.023(5) -0.003(3) 0.005(3) 0.003(3)

loop_
_atom_type_symbol
_atom_type_description
_atom_type_scat_dispersion_real
_atom_type_scat_dispersion_imag
_atom_type_scat_source
C C 0.0033 0.0016 'International Tables Vol C Tables 4.2.6.8 and 6.1.1.4'
H H 0.0000 0.0000 'International Tables Vol C Tables 4.2.6.8 and 6.1.1.4'
F F 0.0171 0.0103 'International Tables Vol C Tables 4.2.6.8 and 6.1.1.4'
Ir Ir -1.4442 7.9887 'International Tables Vol C Tables 4.2.6.8 and 6.1.1.4'
N N 0.0061 0.0033 'International Tables Vol C Tables 4.2.6.8 and 6.1.1.4'
O O 0.0106 0.0060 'International Tables Vol C Tables 4.2.6.8 and 6.1.1.4'

loop_
_geom_angle_atom_site_label_1
_geom_angle_atom_site_label_2
_geom_angle_atom_site_label_3
_geom_angle
C37A Ir1A C23A 90.3(4)
C37A Ir1A N26A 81.7(3)
C23A Ir1A N26A 95.2(3)
C37A Ir1A N12A 96.3(3)
C23A Ir1A N12A 81.4(3)
N26A Ir1A N12A 176.2(3)
C37A Ir1A O10A 174.1(3)
C23A Ir1A O10A 86.9(3)
N26A Ir1A O10A 93.4(2)
N12A Ir1A O10A 88.4(2)
C37A Ir1A N7A 94.8(3)
C23A Ir1A N7A 173.3(3)
N26A Ir1A N7A 89.8(3)
N12A Ir1A N7A 93.7(3)
O10A Ir1A N7A 88.4(3)
C2A C1A C6A 117.7(8)
C2A C1A N7A 122.5(7)
C6A C1A N7A 119.8(8)
F2A C2A C3A 117.9(8)
F2A C2A C1A 117.3(8)
C3A C2A C1A 124.6(8)
C4A C3A C2A 116.9(9)
C4A C3A H3A 121.6
C2A C3A H3A 121.6
C3A C4A C5A 120.5(8)
C3A C4A H4A 119.8
C5A C4A H4A 119.8
C4A C5A C6A 121.8(9)
C4A C5A H5A 119.1
C6A C5A H5A 119.1
C5A C6A C1A 118.5(9)
C5A C6A H6A 120.8
C1A C6A H6A 120.8
C8A N7A C1A 118.3(8)
C8A N7A Ir1A 123.2(6)
C1A N7A Ir1A 118.4(6)
N7A C8A C9A 124.4(9)
N7A C8A C81A 120.6(9)
C9A C8A C81A 115.0(8)
C8A C81A H81A 109.5
C8A C81A H81B 109.5
H81A C81A H81B 109.5
C8A C81A H81C 109.5
H81A C81A H81C 109.5
H81B C81A H81C 109.5
C10A C9A C8A 127.7(8)
C10A C9A H9A 116.1
C8A C9A H9A 116.1
O10A C10A C9A 127.6(9)
O10A C10A C11A 113.9(8)
C9A C10A C11A 118.5(8)
C10A O10A Ir1A 122.6(6)
C10A C11A H11A 109.5
C10A C11A H11B 109.5
H11A C11A H11B 109.5
C10A C11A H11C 109.5
H11A C11A H11C 109.5
H11B C11A H11C 109.5
C13A N12A C25A 120.1(8)
C13A N12A Ir1A 126.7(6)
C25A N12A Ir1A 113.2(6)
N12A C13A C14A 119.6(10)
N12A C13A H13A 120.2
C14A C13A H13A 120.2
C15A C14A C13A 121.3(11)
C15A C14A H14A 119.3
C13A C14A H14A 119.3
C14A C15A C16A 119.4(9)
C14A C15A H15A 120.3
C16A C15A H15A 120.3
C15A C16A C25A 117.8(10)
C15A C16A C17A 125.9(10)
C25A C16A C17A 116.3(10)
C18A C17A C16A 121.2(10)
C18A C17A H17A 119.4
C16A C17A H17A 119.4
C17A C18A C19A 122.2(11)
C17A C18A H18A 118.9
C19A C18A H18A 118.9
C20A C19A C18A 124.3(10)
C20A C19A C24A 116.8(9)
C18A C19A C24A 118.8(11)
C21A C20A C19A 120.0(10)
C21A C20A H20A 120.0
C19A C20A H20A 120.0
C20A C21A C22A 122.1(10)
C20A C21A H21A 118.9
C22A C21A H21A 118.9
C23A C22A C21A 122.4(9)
C23A C22A H22A 118.8
C21A C22A H22A 118.8
C22A C23A C24A 114.5(9)
C22A C23A Ir1A 133.2(7)
C24A C23A Ir1A 112.2(7)
C19A C24A C25A 119.6(9)
C19A C24A C23A 124.2(9)
C25A C24A C23A 116.2(8)
N12A C25A C24A 116.6(8)
N12A C25A C16A 121.6(10)
C24A C25A C16A 121.8(9)
C27A N26A C39A 119.3(7)
C27A N26A Ir1A 126.6(6)
C39A N26A Ir1A 114.1(6)
N26A C27A C28A 121.3(9)
N26A C27A H27A 119.3
C28A C27A H27A 119.3
C29A C28A C27A 119.3(9)
C29A C28A H28A 120.3
C27A C28A H28A 120.3
C28A C29A C30A 120.3(8)
C28A C29A H29A 119.8
C30A C29A H29A 119.8
C29A C30A C39A 116.8(9)
C29A C30A C31A 125.4(9)
C39A C30A C31A 117.7(9)
C32A C31A C30A 121.1(9)
C32A C31A H31A 119.5
C30A C31A H31A 119.5
C31A C32A C33A 123.1(9)
C31A C32A H32A 118.5
C33A C32A H32A 118.5
C34A C33A C38A 118.1(8)
C34A C33A C32A 125.2(9)
C38A C33A C32A 116.7(9)
C35A C34A C33A 118.7(9)
C35A C34A H34A 120.6
C33A C34A H34A 120.6
C34A C35A C36A 122.9(9)
C34A C35A H35A 118.5
C36A C35A H35A 118.5
C37A C36A C35A 120.5(9)
C37A C36A H36A 119.8
C35A C36A H36A 119.8
C36A C37A C38A 115.7(8)
C36A C37A Ir1A 131.9(7)
C38A C37A Ir1A 112.4(6)
C33A C38A C39A 119.7(8)
C33A C38A C37A 124.0(8)
C39A C38A C37A 116.3(8)
N26A C39A C30A 122.8(8)
N26A C39A C38A 115.4(7)
C30A C39A C38A 121.8(8)
C37B Ir1B C23B 90.5(3)
C37B Ir1B N26B 81.3(3)
C23B Ir1B N26B 94.3(3)
C37B Ir1B N12B 95.7(3)
C23B Ir1B N12B 81.6(3)
N26B Ir1B N12B 174.9(3)
C37B Ir1B O10B 175.2(3)
C23B Ir1B O10B 86.0(3)
N26B Ir1B O10B 95.7(2)
N12B Ir1B O10B 87.1(2)
C37B Ir1B N7B 96.0(3)
C23B Ir1B N7B 173.4(3)
N26B Ir1B N7B 88.3(2)
N12B Ir1B N7B 96.1(2)
O10B Ir1B N7B 87.7(2)
C2B C1B C6B 118.3(8)
C2B C1B N7B 121.3(9)
C6B C1B N7B 120.4(9)
C3B C2B F2B 118.4(9)
C3B C2B C1B 124.1(9)
F2B C2B C1B 117.4(9)
C2B C3B C4B 116.7(10)
C2B C3B H3B 121.6
C4B C3B H3B 121.6
C3B C4B C5B 121.1(9)
C3B C4B H4B 119.4
C5B C4B H4B 119.4
C4B C5B C6B 121.0(10)
C4B C5B H5B 119.5
C6B C5B H5B 119.5
C5B C6B C1B 118.7(10)
C5B C6B H6B 120.6
C1B C6B H6B 120.6
C2C C1C C6C 118.3(9)
C2C C1C N7B 120.8(11)
C6C C1C N7B 120.7(11)
F2C C2C C3C 118.5(10)
F2C C2C C1C 117.3(10)
C3C C2C C1C 124.2(9)
C2C C3C C4C 116.6(10)
C2C C3C H3C 121.7
C4C C3C H3C 121.7
C3C C4C C5C 121.0(10)
C3C C4C H4C 119.5
C5C C4C H4C 119.5
C4C C5C C6C 121.2(10)
C4C C5C H5C 119.4
C6C C5C H5C 119.4
C5C C6C C1C 118.5(11)
C5C C6C H6C 120.7
C1C C6C H6C 120.7
C8B N7B C1B 117.7(10)
C8B N7B C1C 119.9(13)
C8B N7B Ir1B 124.8(5)
C1B N7B Ir1B 114.7(9)
C1C N7B Ir1B 115.1(13)
N7B C8B C9B 124.9(7)
N7B C8B C81B 120.6(7)
C9B C8B C81B 114.4(7)
C8B C81B H81D 109.5
C8B C81B H81E 109.5
H81D C81B H81E 109.5
C8B C81B H81F 109.5
H81D C81B H81F 109.5
H81E C81B H81F 109.5
C10B C9B C8B 127.9(8)
C10B C9B HB 116.1
C8B C9B HB 116.1
O10B C10B C9B 127.0(8)
O10B C10B C11B 115.5(7)
C9B C10B C11B 117.4(7)
C10B O10B Ir1B 124.7(5)
C10B C11B H11D 109.5
C10B C11B H11E 109.5
H11D C11B H11E 109.5
C10B C11B H11F 109.5
H11D C11B H11F 109.5
H11E C11B H11F 109.5
C13B N12B C25B 118.5(7)
C13B N12B Ir1B 127.7(6)
C25B N12B Ir1B 113.8(5)
N12B C13B C14B 122.5(9)
N12B C13B H13B 118.8
C14B C13B H13B 118.8
C15B C14B C13B 119.5(9)
C15B C14B H14B 120.2
C13B C14B H14B 120.2
C14B C15B C16B 120.3(8)
C14B C15B H15B 119.9
C16B C15B H15B 119.9
C25B C16B C15B 116.8(8)
C25B C16B C17B 117.6(8)
C15B C16B C17B 125.5(8)
C18B C17B C16B 120.4(8)
C18B C17B H17B 119.8
C16B C17B H17B 119.8
C17B C18B C19B 123.3(8)
C17B C18B H18B 118.4
C19B C18B H18B 118.4
C20B C19B C24B 116.7(7)
C20B C19B C18B 125.5(8)
C24B C19B C18B 117.8(8)
C21B C20B C19B 119.7(8)
C21B C20B H20B 120.2
C19B C20B H20B 120.2
C20B C21B C22B 122.8(8)
C20B C21B H21B 118.6
C22B C21B H21B 118.6
C21B C22B C23B 120.8(8)
C21B C22B H22B 119.6
C23B C22B H22B 119.6
C22B C23B C24B 115.8(7)
C22B C23B Ir1B 132.0(6)
C24B C23B Ir1B 112.1(6)
C23B C24B C19B 124.2(7)
C23B C24B C25B 116.8(7)
C19B C24B C25B 119.0(7)
N12B C25B C16B 122.3(7)
N12B C25B C24B 115.7(7)
C16B C25B C24B 121.9(8)
C27B N26B C39B 118.7(7)
C27B N26B Ir1B 127.1(5)
C39B N26B Ir1B 114.2(5)
N26B C27B C28B 121.9(8)
N26B C27B H27B 119.1
C28B C27B H27B 119.1
C29B C28B C27B 120.1(8)
C29B C28B H28B 119.9
C27B C28B H28B 119.9
C28B C29B C30B 119.0(8)
C28B C29B H29B 120.5
C30B C29B H29B 120.5
C29B C30B C39B 118.0(8)
C29B C30B C31B 124.4(8)
C39B C30B C31B 117.6(8)
C32B C31B C30B 120.9(7)
C32B C31B H31B 119.6
C30B C31B H31B 119.6
C31B C32B C33B 121.9(8)
C31B C32B H32B 119.1
C33B C32B H32B 119.1
C34B C33B C38B 117.9(8)
C34B C33B C32B 124.0(8)
C38B C33B C32B 118.1(8)
C35B C34B C33B 118.4(8)
C35B C34B H34B 120.8
C33B C34B H34B 120.8
C34B C35B C36B 122.5(8)
C34B C35B H35B 118.7
C36B C35B H35B 118.7
C37B C36B C35B 121.1(8)
C37B C36B H36B 119.4
C35B C36B H36B 119.4
C36B C37B C38B 115.5(8)
C36B C37B Ir1B 131.7(6)
C38B C37B Ir1B 112.8(6)
C33B C38B C37B 124.6(8)
C33B C38B C39B 119.6(7)
C37B C38B C39B 115.8(7)
N26B C39B C30B 122.3(8)
N26B C39B C38B 115.8(7)
C30B C39B C38B 121.9(8)

loop_
_geom_bond_atom_site_label_1
_geom_bond_atom_site_label_2
_geom_bond_distance
Ir1A C37A 1.996(8)
Ir1A C23A 2.008(9)
Ir1A N26A 2.042(7)
Ir1A N12A 2.065(7)
Ir1A O10A 2.133(6)
Ir1A N7A 2.154(8)
C1A C2A 1.383(11)
C1A C6A 1.399(11)
C1A N7A 1.442(10)
C2A F2A 1.360(10)
C2A C3A 1.378(12)
C3A C4A 1.378(13)
C3A H3A 0.9500
C4A C5A 1.388(13)
C4A H4A 0.9500
C5A C6A 1.391(12)
C5A H5A 0.9500
C6A H6A 0.9500
N7A C8A 1.292(11)
C8A C9A 1.441(13)
C8A C81A 1.513(12)
C81A H81A 0.9800
C81A H81B 0.9800
C81A H81C 0.9800
C9A C10A 1.370(13)
C9A H9A 0.9500
C10A O10A 1.279(10)
C10A C11A 1.516(12)
C11A H11A 0.9800
C11A H11B 0.9800
C11A H11C 0.9800
N12A C13A 1.347(12)
N12A C25A 1.358(12)
C13A C14A 1.408(13)
C13A H13A 0.9500
C14A C15A 1.363(16)
C14A H14A 0.9500
C15A C16A 1.393(16)
C15A H15A 0.9500
C16A C25A 1.419(13)
C16A C17A 1.456(16)
C17A C18A 1.354(17)
C17A H17A 0.9500
C18A C19A 1.408(14)
C18A H18A 0.9500
C19A C20A 1.406(15)
C19A C24A 1.410(13)
C20A C21A 1.354(15)
C20A H20A 0.9500
C21A C22A 1.394(13)
C21A H21A 0.9500
C22A C23A 1.377(13)
C22A H22A 0.9500
C23A C24A 1.434(12)
C24A C25A 1.415(14)
N26A C27A 1.346(11)
N26A C39A 1.359(11)
C27A C28A 1.397(12)
C27A H27A 0.9500
C28A C29A 1.388(13)
C28A H28A 0.9500
C29A C30A 1.402(13)
C29A H29A 0.9500
C30A C39A 1.405(12)
C30A C31A 1.419(13)
C31A C32A 1.347(14)
C31A H31A 0.9500
C32A C33A 1.442(13)
C32A H32A 0.9500
C33A C34A 1.398(13)
C33A C38A 1.415(12)
C34A C35A 1.382(14)
C34A H34A 0.9500
C35A C36A 1.419(13)
C35A H35A 0.9500
C36A C37A 1.387(12)
C36A H36A 0.9500
C37A C38A 1.431(12)
C38A C39A 1.426(12)
Ir1B C37B 2.006(8)
Ir1B C23B 2.016(8)
Ir1B N26B 2.037(6)
Ir1B N12B 2.045(6)
Ir1B O10B 2.152(6)
Ir1B N7B 2.171(6)
C1B C2B 1.382(12)
C1B C6B 1.394(13)
C1B N7B 1.404(11)
C2B C3B 1.377(13)
C2B F2B 1.378(11)
C3B C4B 1.381(14)
C3B H3B 0.9500
C4B C5B 1.385(14)
C4B H4B 0.9500
C5B C6B 1.390(13)
C5B H5B 0.9500
C6B H6B 0.9500
C1C C2C 1.382(13)
C1C C6C 1.394(13)
C1C N7B 1.496(14)
C2C F2C 1.370(11)
C2C C3C 1.380(13)
C3C C4C 1.381(14)
C3C H3C 0.9500
C4C C5C 1.386(14)
C4C H4C 0.9500
C5C C6C 1.390(14)
C5C H5C 0.9500
C6C H6C 0.9500
N7B C8B 1.306(10)
C8B C9B 1.417(12)
C8B C81B 1.515(11)
C81B H81D 0.9800
C81B H81E 0.9800
C81B H81F 0.9800
C9B C10B 1.395(11)
C9B HB 0.9500
C10B O10B 1.274(10)
C10B C11B 1.508(11)
C11B H11D 0.9800
C11B H11E 0.9800
C11B H11F 0.9800
N12B C13B 1.347(10)
N12B C25B 1.365(10)
C13B C14B 1.389(12)
C13B H13B 0.9500
C14B C15B 1.363(13)
C14B H14B 0.9500
C15B C16B 1.418(12)
C15B H15B 0.9500
C16B C25B 1.411(11)
C16B C17B 1.440(12)
C17B C18B 1.346(12)
C17B H17B 0.9500
C18B C19B 1.428(11)
C18B H18B 0.9500
C19B C20B 1.404(11)
C19B C24B 1.421(11)
C20B C21B 1.378(12)
C20B H20B 0.9500
C21B C22B 1.390(11)
C21B H21B 0.9500
C22B C23B 1.395(11)
C22B H22B 0.9500
C23B C24B 1.418(11)
C24B C25B 1.423(11)
N26B C27B 1.346(10)
N26B C39B 1.357(10)
C27B C28B 1.383(11)
C27B H27B 0.9500
C28B C29B 1.383(13)
C28B H28B 0.9500
C29B C30B 1.396(12)
C29B H29B 0.9500
C30B C39B 1.407(11)
C30B C31B 1.442(12)
C31B C32B 1.358(12)
C31B H31B 0.9500
C32B C33B 1.446(11)
C32B H32B 0.9500
C33B C34B 1.413(12)
C33B C38B 1.407(11)
C34B C35B 1.390(12)
C34B H34B 0.9500
C35B C36B 1.409(12)
C35B H35B 0.9500
C36B C37B 1.390(11)
C36B H36B 0.9500
C37B C38B 1.421(11)
C38B C39B 1.424(11)

loop_
_geom_hbond_atom_site_label_D
_geom_hbond_atom_site_label_H
_geom_hbond_atom_site_label_A
_geom_hbond_distance_DH
_geom_hbond_distance_HA
_geom_hbond_distance_DA
_geom_hbond_angle_DHA
_geom_hbond_site_symmetry_A
C13A H13A F2A 0.95 2.45 3.196(13) 135.1 .
C13A H13A N7A 0.95 2.67 3.205(12) 116.2 .
C27A H27A O10A 0.95 2.59 3.150(10) 118.1 .
C11B H11F O10B 0.98 2.56 3.518(10) 165.4 3_666

loop_
_geom_torsion_atom_site_label_1
_geom_torsion_atom_site_label_2
_geom_torsion_atom_site_label_3
_geom_torsion_atom_site_label_4
_geom_torsion
C6A C1A C2A F2A -179.4(8)
N7A C1A C2A F2A 2.5(14)
C6A C1A C2A C3A -2.8(15)
N7A C1A C2A C3A 179.1(9)
F2A C2A C3A C4A 179.0(9)
C1A C2A C3A C4A 2.4(16)
C2A C3A C4A C5A -0.6(16)
C3A C4A C5A C6A -0.6(17)
C4A C5A C6A C1A 0.2(15)
C2A C1A C6A C5A 1.4(14)
N7A C1A C6A C5A 179.5(8)
C2A C1A N7A C8A -94.8(11)
C6A C1A N7A C8A 87.2(10)
C2A C1A N7A Ir1A 88.9(9)
C6A C1A N7A Ir1A -89.2(9)
C1A N7A C8A C9A -167.1(8)
Ir1A N7A C8A C9A 9.1(11)
C1A N7A C8A C81A 12.7(12)
Ir1A N7A C8A C81A -171.1(6)
N7A C8A C9A C10A 13.4(14)
C81A C8A C9A C10A -166.4(8)
C8A C9A C10A O10A -12.9(14)
C8A C9A C10A C11A 165.6(8)
C9A C10A O10A Ir1A -10.3(11)
C11A C10A O10A Ir1A 171.1(5)
C25A N12A C13A C14A 1.9(13)
Ir1A N12A C13A C14A -179.1(7)
N12A C13A C14A C15A -0.2(15)
C13A C14A C15A C16A -0.2(16)
C14A C15A C16A C25A -1.0(15)
C14A C15A C16A C17A 179.5(10)
C15A C16A C17A C18A 178.0(10)
C25A C16A C17A C18A -1.5(14)
C16A C17A C18A C19A -2.1(16)
C17A C18A C19A C20A -174.5(10)
C17A C18A C19A C24A 4.4(15)
C18A C19A C20A C21A 179.5(10)
C24A C19A C20A C21A 0.6(14)
C19A C20A C21A C22A 1.8(16)
C20A C21A C22A C23A -2.9(16)
C21A C22A C23A C24A 1.3(13)
C21A C22A C23A Ir1A 178.0(8)
C20A C19A C24A C25A 176.0(8)
C18A C19A C24A C25A -3.1(13)
C20A C19A C24A C23A -2.1(14)
C18A C19A C24A C23A 178.9(9)
C22A C23A C24A C19A 1.1(13)
Ir1A C23A C24A C19A -176.2(7)
C22A C23A C24A C25A -177.0(8)
Ir1A C23A C24A C25A 5.6(10)
C13A N12A C25A C24A 176.3(8)
Ir1A N12A C25A C24A -2.8(10)
C13A N12A C25A C16A -3.2(13)
Ir1A N12A C25A C16A 177.6(7)
C19A C24A C25A N12A 180.0(8)
C23A C24A C25A N12A -1.8(12)
C19A C24A C25A C16A -0.5(13)
C23A C24A C25A C16A 177.7(8)
C15A C16A C25A N12A 2.8(14)
C17A C16A C25A N12A -177.7(8)
C15A C16A C25A C24A -176.8(9)
C17A C16A C25A C24A 2.8(13)
C39A N26A C27A C28A 2.1(13)
Ir1A N26A C27A C28A -176.9(7)
N26A C27A C28A C29A -0.7(14)
C27A C28A C29A C30A -1.0(14)
C28A C29A C30A C39A 1.3(13)
C28A C29A C30A C31A -179.9(9)
C29A C30A C31A C32A -178.8(9)
C39A C30A C31A C32A -0.1(14)
C30A C31A C32A C33A -1.0(15)
C31A C32A C33A C34A -178.2(9)
C31A C32A C33A C38A 1.6(14)
C38A C33A C34A C35A -1.0(13)
C32A C33A C34A C35A 178.8(9)
C33A C34A C35A C36A 2.4(13)
C34A C35A C36A C37A -0.7(14)
C35A C36A C37A C38A -2.2(12)
C35A C36A C37A Ir1A 179.2(7)
C34A C33A C38A C39A 178.7(8)
C32A C33A C38A C39A -1.1(12)
C34A C33A C38A C37A -2.1(13)
C32A C33A C38A C37A 178.1(8)
C36A C37A C38A C33A 3.7(13)
Ir1A C37A C38A C33A -177.5(7)
C36A C37A C38A C39A -177.1(8)
Ir1A C37A C38A C39A 1.8(10)
C27A N26A C39A C30A -1.8(13)
Ir1A N26A C39A C30A 177.3(7)
C27A N26A C39A C38A 178.9(8)
Ir1A N26A C39A C38A -2.0(9)
C29A C30A C39A N26A 0.1(13)
C31A C30A C39A N26A -178.8(8)
C29A C30A C39A C38A 179.4(8)
C31A C30A C39A C38A 0.5(13)
C33A C38A C39A N26A 179.5(7)
C37A C38A C39A N26A 0.2(11)
C33A C38A C39A C30A 0.1(13)
C37A C38A C39A C30A -179.2(8)
C6B C1B C2B C3B 0(3)
N7B C1B C2B C3B -177.1(17)
C6B C1B C2B F2B -175.7(17)
N7B C1B C2B F2B 7(3)
F2B C2B C3B C4B 175.9(16)
C1B C2B C3B C4B 0(3)
C2B C3B C4B C5B 1(3)
C3B C4B C5B C6B -2(3)
C4B C5B C6B C1B 2(3)
C2B C1B C6B C5B -1(3)
N7B C1B C6B C5B 175.9(16)
C6C C1C C2C F2C 179(3)
N7B C1C C2C F2C -6(4)
C6C C1C C2C C3C 1(5)
N7B C1C C2C C3C 176(3)
F2C C2C C3C C4C -179(3)
C1C C2C C3C C4C -1(5)
C2C C3C C4C C5C 2(5)
C3C C4C C5C C6C -5(5)
C4C C5C C6C C1C 5(5)
C2C C1C C6C C5C -4(5)
N7B C1C C6C C5C -178(3)
C2B C1B N7B C8B -112.7(17)
C6B C1B N7B C8B 70(2)
C2B C1B N7B C1C -9(8)
C6B C1B N7B C1C 174(10)
C2B C1B N7B Ir1B 85.4(18)
C6B C1B N7B Ir1B -91.8(18)
C2C C1C N7B C8B 78(3)
C6C C1C N7B C8B -107(3)
C2C C1C N7B C1B -5(7)
C6C C1C N7B C1B 170(11)
C2C C1C N7B Ir1B -96(3)
C6C C1C N7B Ir1B 79(3)
C1B N7B C8B C9B -163.5(9)
C1C N7B C8B C9B -177.2(9)
Ir1B N7B C8B C9B -3.6(11)
C1B N7B C8B C81B 13.6(12)
C1C N7B C8B C81B 0.0(13)
Ir1B N7B C8B C81B 173.6(6)
N7B C8B C9B C10B 15.3(14)
C81B C8B C9B C10B -162.0(8)
C8B C9B C10B O10B -6.3(14)
C8B C9B C10B C11B 170.8(8)
C9B C10B O10B Ir1B -12.5(11)
C11B C10B O10B Ir1B 170.5(5)
C25B N12B C13B C14B 1.5(13)
Ir1B N12B C13B C14B -178.5(7)
N12B C13B C14B C15B 0.5(15)
C13B C14B C15B C16B -0.6(15)
C14B C15B C16B C25B -1.3(13)
C14B C15B C16B C17B 177.7(9)
C25B C16B C17B C18B -0.6(13)
C15B C16B C17B C18B -179.6(9)
C16B C17B C18B C19B -0.2(14)
C17B C18B C19B C20B 179.0(8)
C17B C18B C19B C24B 0.3(13)
C24B C19B C20B C21B -1.5(12)
C18B C19B C20B C21B 179.8(8)
C19B C20B C21B C22B 1.2(13)
C20B C21B C22B C23B 1.1(13)
C21B C22B C23B C24B -2.8(11)
C21B C22B C23B Ir1B 172.7(6)
C22B C23B C24B C19B 2.5(12)
Ir1B C23B C24B C19B -173.9(6)
C22B C23B C24B C25B -179.6(7)
Ir1B C23B C24B C25B 4.0(9)
C20B C19B C24B C23B -0.4(12)
C18B C19B C24B C23B 178.5(8)
C20B C19B C24B C25B -178.3(7)
C18B C19B C24B C25B 0.6(12)
C13B N12B C25B C16B -3.4(12)
Ir1B N12B C25B C16B 176.5(6)
C13B N12B C25B C24B 179.2(7)
Ir1B N12B C25B C24B -0.9(9)
C15B C16B C25B N12B 3.3(13)
C17B C16B C25B N12B -175.8(8)
C15B C16B C25B C24B -179.5(8)
C17B C16B C25B C24B 1.5(13)
C23B C24B C25B N12B -2.1(11)
C19B C24B C25B N12B 175.9(7)
C23B C24B C25B C16B -179.5(8)
C19B C24B C25B C16B -1.5(12)
C39B N26B C27B C28B 1.9(12)
Ir1B N26B C27B C28B -175.9(6)
N26B C27B C28B C29B -1.0(14)
C27B C28B C29B C30B -0.4(14)
C28B C29B C30B C39B 0.9(13)
C28B C29B C30B C31B 179.0(8)
C29B C30B C31B C32B -178.7(8)
C39B C30B C31B C32B -0.7(12)
C30B C31B C32B C33B 0.0(13)
C31B C32B C33B C34B 179.1(8)
C31B C32B C33B C38B 1.3(13)
C38B C33B C34B C35B -0.3(12)
C32B C33B C34B C35B -178.1(8)
C33B C34B C35B C36B 1.4(13)
C34B C35B C36B C37B -2.0(13)
C35B C36B C37B C38B 1.3(12)
C35B C36B C37B Ir1B 178.6(6)
C34B C33B C38B C37B -0.3(13)
C32B C33B C38B C37B 177.6(8)
C34B C33B C38B C39B -179.8(7)
C32B C33B C38B C39B -1.9(12)
C36B C37B C38B C33B -0.2(12)
Ir1B C37B C38B C33B -178.0(6)
C36B C37B C38B C39B 179.4(7)
Ir1B C37B C38B C39B 1.6(9)
C27B N26B C39B C30B -1.3(11)
Ir1B N26B C39B C30B 176.7(6)
C27B N26B C39B C38B -179.7(7)
Ir1B N26B C39B C38B -1.6(9)
C29B C30B C39B N26B 0.0(12)
C31B C30B C39B N26B -178.2(7)
C29B C30B C39B C38B 178.2(8)
C31B C30B C39B C38B 0.0(12)
C33B C38B C39B N26B 179.6(7)
C37B C38B C39B N26B 0.1(11)
C33B C38B C39B C30B 1.3(12)
C37B C38B C39B C30B -178.3(7)
